data_4318514
loop_
_publ_author_name
'Cai-Hong Chen'
'Jiwen Cai'
'Cheng-Zhu Liao'
'Xiao-Long Feng'
'Xiao-Ming Chen'
'Seik Weng Ng'

_publ_section_title
;
 Variation in the Coordination Mode of Arenedisulfonates: Syntheses and
 Structural Characterization of Mononuclear and Dinuclear Cadmium(II)
 Arenedisulfonate Complexes with Two- to Zero-Dimensional Architectures
;
_journal_name_full 'Inorganic Chemistry'
_journal_page_first 4967
_journal_page_last 4974
_journal_paper_doi 10.1021/ic020102l
_journal_volume 41
_journal_year 2002
_chemical_formula_moiety 'Cd1 C10 H10 O8 S2'
_chemical_formula_sum 'C10 H10 Cd O8 S2'
_chemical_formula_weight 434.70
_chemical_name_common '[Cd(1,5nds)(H2O)2]n'
_chemical_name_systematic
;
diaquo-(1,5-naphthalenedisulfonate)-cadmium(II)
;
_space_group_IT_number 2
_symmetry_cell_setting triclinic
_symmetry_space_group_name_Hall '-P 1'
_symmetry_space_group_name_H-M 'P -1'
_atom_sites_solution_hydrogens geom
_atom_sites_solution_primary direct
_atom_sites_solution_secondary difmap
_audit_creation_method SHELXL-97
_cell_angle_alpha 94.950(4)
_cell_angle_beta 90.845(4)
_cell_angle_gamma 97.586(3)
_cell_formula_units_Z 2
_cell_length_a 7.7501(15)
_cell_length_b 8.0181(16)
_cell_length_c 21.348(4)
_cell_measurement_temperature 293(2)
_cell_volume 1309.6(4)
_computing_cell_refinement 'Bruker SMART'
_computing_data_collection 'Bruker SMART'
_computing_data_reduction 'Bruker SHELXTL'
_computing_molecular_graphics 'Bruker SHELXTL'
_computing_publication_material 'Bruker SHELXTL'
_computing_structure_refinement 'SHELXL-97 (Sheldrick, 1997)'
_computing_structure_solution 'SHELXS-97 (Sheldrick, 1990)'
_diffrn_ambient_temperature 293(2)
_diffrn_measured_fraction_theta_full 0.943
_diffrn_measured_fraction_theta_max 0.943
_diffrn_measurement_device_type 'CCD area detector'
_diffrn_measurement_method 'phi and omega scans'
_diffrn_radiation_monochromator graphite
_diffrn_radiation_source 'fine-focus sealed tube'
_diffrn_radiation_type MoK\a
_diffrn_radiation_wavelength 0.71073
_diffrn_reflns_av_R_equivalents 0.0420
_diffrn_reflns_av_sigmaI/netI 0.0411
_diffrn_reflns_limit_h_max 7
_diffrn_reflns_limit_h_min -10
_diffrn_reflns_limit_k_max 9
_diffrn_reflns_limit_k_min -11
_diffrn_reflns_limit_l_max 30
_diffrn_reflns_limit_l_min -27
_diffrn_reflns_number 9394
_diffrn_reflns_theta_full 30.03
_diffrn_reflns_theta_max 30.03
_diffrn_reflns_theta_min 4.12
_exptl_absorpt_coefficient_mu 1.012
_exptl_absorpt_correction_type none
_exptl_crystal_colour colorless
_exptl_crystal_density_diffrn 1.102
_exptl_crystal_density_method 'not measured'
_exptl_crystal_description plate
_exptl_crystal_F_000 428
_exptl_crystal_size_max 0.05
_exptl_crystal_size_mid 0.18
_exptl_crystal_size_min 0.43
_refine_diff_density_max 2.152
_refine_diff_density_min -2.702
_refine_diff_density_rms 0.214
_refine_ls_extinction_method none
_refine_ls_goodness_of_fit_ref 1.002
_refine_ls_hydrogen_treatment mixed
_refine_ls_matrix_type full
_refine_ls_number_parameters 382
_refine_ls_number_reflns 7209
_refine_ls_number_restraints 0
_refine_ls_restrained_S_all 1.002
_refine_ls_R_factor_all 0.0569
_refine_ls_R_factor_gt 0.0456
_refine_ls_shift/su_max 0.009
_refine_ls_shift/su_mean 0.001
_refine_ls_structure_factor_coef Fsqd
_refine_ls_weighting_details 'calc w=1/[\s^2^(Fo^2^)+(0.0780P)^2^+0.0000P] where P=(Fo^2^+2Fc^2^)/3'
_refine_ls_weighting_scheme calc
_refine_ls_wR_factor_gt 0.1164
_refine_ls_wR_factor_ref 0.1235
_reflns_number_gt 5685
_reflns_number_total 7209
_reflns_threshold_expression >2sigma(I)
_cod_data_source_file ic020102l_7.cif
_cod_data_source_block 7
_cod_depositor_comments
;
The following automatic conversions were performed:

'_symmetry_cell_setting' value 'Triclinic' changed to 'triclinic'
according to the built-in table from CIF Core dictionary named
'cif_core.dic' version 2.4.1 from 2010-06-29.

Automatic conversion script
Id: cif_fix_values 1646 2011-03-28 12:23:43Z adriana 
;
_cod_database_code 4318514

loop_
_symmetry_equiv_pos_as_xyz
'x, y, z'
'-x, -y, -z'

loop_
_atom_site_label
_atom_site_type_symbol
_atom_site_fract_x
_atom_site_fract_y
_atom_site_fract_z
_atom_site_U_iso_or_equiv
_atom_site_adp_type
_atom_site_occupancy
_atom_site_symmetry_multiplicity
_atom_site_calc_flag
_atom_site_refinement_flags
_atom_site_disorder_assembly
_atom_site_disorder_group
Cd1 Cd 0.22356(3) 0.25050(3) 0.002556(10) 0.01768(9) Uani 1 1 d . . .
Cd2 Cd 1.0000 0.5000 0.5000 0.01789(10) Uani 1 2 d S . .
Cd3 Cd 0.5000 0.0000 0.5000 0.01828(10) Uani 1 2 d S . .
S1 S 0.60947(10) 0.40298(11) 0.08748(4) 0.01981(17) Uani 1 1 d . . .
S2 S 0.64209(10) 0.34281(11) 0.40565(4) 0.01920(17) Uani 1 1 d . . .
S3 S -0.12631(10) 0.16261(11) -0.41334(4) 0.01776(16) Uani 1 1 d . . .
S4 S -0.12254(10) 0.08269(11) -0.09479(4) 0.01817(17) Uani 1 1 d . . .
O1 O 0.6294(4) 0.5568(4) 0.05615(12) 0.0335(6) Uani 1 1 d . . .
O2 O 0.4354(3) 0.3092(4) 0.07844(12) 0.0331(6) Uani 1 1 d . . .
O3 O 0.7429(4) 0.2953(4) 0.07197(13) 0.0365(6) Uani 1 1 d . . .
O4 O 0.5076(4) 0.4479(4) 0.42244(13) 0.0363(7) Uani 1 1 d . . .
O5 O 0.8161(3) 0.4377(4) 0.41460(12) 0.0325(6) Uani 1 1 d . . .
O6 O 0.6254(4) 0.1876(4) 0.43629(13) 0.0347(7) Uani 1 1 d . . .
O7 O -0.1629(3) 0.3103(3) -0.44349(12) 0.0259(5) Uani 1 1 d . . .
O8 O 0.0498(3) 0.1252(4) -0.42128(12) 0.0334(6) Uani 1 1 d . . .
O9 O -0.2542(3) 0.0150(3) -0.43358(11) 0.0239(5) Uani 1 1 d . . .
O10 O 0.0026(3) 0.2327(3) -0.07443(11) 0.0246(5) Uani 1 1 d . . .
O11 O -0.3002(3) 0.1148(4) -0.08753(12) 0.0329(6) Uani 1 1 d . . .
O12 O -0.0797(3) -0.0634(3) -0.06464(11) 0.0261(5) Uani 1 1 d . . .
O13 O 0.0801(4) 0.4311(4) 0.06045(13) 0.0361(6) Uani 1 1 d . . .
O14 O 0.3519(3) 0.0587(4) -0.05395(14) 0.0373(7) Uani 1 1 d . . .
O15 O 1.1709(4) 0.3235(3) 0.45321(14) 0.0380(7) Uani 1 1 d . . .
O16 O 0.5982(3) -0.1965(3) 0.43521(13) 0.0326(6) Uani 1 1 d . . .
C1 C 0.6351(4) 0.4661(4) 0.16878(15) 0.0176(6) Uani 1 1 d . . .
C2 C 0.6867(4) 0.6348(4) 0.18669(16) 0.0231(7) Uani 1 1 d . . .
H2A H 0.7010 0.7121 0.1565 0.028 Uiso 1 1 calc R . .
C3 C 0.7176(4) 0.6897(4) 0.25049(16) 0.0234(7) Uani 1 1 d . . .
H3A H 0.7527 0.8036 0.2624 0.028 Uiso 1 1 calc R . .
C4 C 0.6967(4) 0.5779(4) 0.29543(15) 0.0217(6) Uani 1 1 d . . .
H4A H 0.7194 0.6166 0.3374 0.026 Uiso 1 1 calc R . .
C5 C 0.6409(4) 0.4036(4) 0.27909(14) 0.0164(6) Uani 1 1 d . . .
C6 C 0.6144(4) 0.2815(4) 0.32429(15) 0.0186(6) Uani 1 1 d . . .
C7 C 0.5629(4) 0.1133(4) 0.30649(16) 0.0233(7) Uani 1 1 d . . .
H7A H 0.5483 0.0359 0.3366 0.028 Uiso 1 1 calc R . .
C8 C 0.5324(4) 0.0590(4) 0.24259(16) 0.0240(7) Uani 1 1 d . . .
H8A H 0.4968 -0.0548 0.2307 0.029 Uiso 1 1 calc R . .
C9 C 0.5542(4) 0.1701(4) 0.19785(15) 0.0218(6) Uani 1 1 d . . .
H9A H 0.5324 0.1311 0.1558 0.026 Uiso 1 1 calc R . .
C10 C 0.6096(4) 0.3450(4) 0.21407(15) 0.0169(6) Uani 1 1 d . . .
C11 C -0.1537(4) 0.2101(4) -0.33177(15) 0.0198(6) Uani 1 1 d . . .
C12 C -0.2100(5) 0.3626(4) -0.31290(16) 0.0261(7) Uani 1 1 d . . .
H12A H -0.2351 0.4345 -0.3427 0.031 Uiso 1 1 calc R . .
C13 C -0.2292(5) 0.4089(4) -0.24871(17) 0.0284(7) Uani 1 1 d . . .
H13A H -0.2688 0.5110 -0.2364 0.034 Uiso 1 1 calc R . .
C14 C -0.0934(4) 0.0357(4) -0.17657(15) 0.0194(6) Uani 1 1 d . . .
C15 C -0.0379(5) -0.1160(4) -0.19488(16) 0.0258(7) Uani 1 1 d . . .
H15A H -0.0126 -0.1873 -0.1649 0.031 Uiso 1 1 calc R . .
C16 C -0.0192(5) -0.1637(5) -0.25945(17) 0.0292(8) Uani 1 1 d . . .
H16A H 0.0203 -0.2659 -0.2717 0.035 Uiso 1 1 calc R . .
C17 C -0.0586(4) -0.0611(4) -0.30405(15) 0.0234(7) Uani 1 1 d . . .
H17A H -0.0484 -0.0958 -0.3464 0.028 Uiso 1 1 calc R . .
C18 C -0.1149(4) 0.0973(4) -0.28676(15) 0.0190(6) Uani 1 1 d . . .
C19 C -0.1324(4) 0.1488(4) -0.22127(15) 0.0185(6) Uani 1 1 d . . .
C20 C -0.1905(4) 0.3064(4) -0.20409(16) 0.0240(7) Uani 1 1 d . . .
H20A H -0.2024 0.3405 -0.1618 0.029 Uiso 1 1 calc R . .

loop_
_atom_site_aniso_label
_atom_site_aniso_U_11
_atom_site_aniso_U_22
_atom_site_aniso_U_33
_atom_site_aniso_U_23
_atom_site_aniso_U_13
_atom_site_aniso_U_12
Cd1 0.02000(12) 0.01804(15) 0.01472(14) 0.00205(9) -0.00143(8) 0.00140(8)
Cd2 0.01888(16) 0.01983(19) 0.01446(18) 0.00197(13) -0.00220(11) 0.00070(12)
Cd3 0.02340(17) 0.01715(19) 0.01433(18) 0.00198(12) -0.00079(12) 0.00262(12)
S1 0.0220(4) 0.0224(4) 0.0130(4) 0.0011(3) -0.0020(3) -0.0040(3)
S2 0.0221(4) 0.0220(4) 0.0116(4) 0.0013(3) -0.0016(3) -0.0035(3)
S3 0.0189(3) 0.0202(4) 0.0133(4) 0.0020(3) -0.0015(3) -0.0008(3)
S4 0.0202(3) 0.0197(4) 0.0135(4) 0.0013(3) -0.0014(3) -0.0012(3)
O1 0.0469(16) 0.0318(16) 0.0193(13) 0.0102(11) -0.0006(11) -0.0084(12)
O2 0.0300(13) 0.0418(16) 0.0231(14) 0.0114(11) -0.0128(10) -0.0153(11)
O3 0.0371(15) 0.0393(17) 0.0316(15) -0.0082(12) 0.0077(11) 0.0063(12)
O4 0.0354(14) 0.0404(17) 0.0318(15) -0.0089(12) 0.0077(11) 0.0078(12)
O5 0.0279(13) 0.0430(17) 0.0221(14) 0.0086(11) -0.0098(10) -0.0148(11)
O6 0.0498(17) 0.0307(15) 0.0207(14) 0.0112(11) -0.0022(11) -0.0109(12)
O7 0.0342(13) 0.0229(13) 0.0198(13) 0.0081(10) 0.0002(10) -0.0025(10)
O8 0.0208(12) 0.0475(18) 0.0322(15) 0.0047(12) 0.0059(10) 0.0050(11)
O9 0.0267(12) 0.0209(12) 0.0223(13) 0.0001(9) -0.0064(9) -0.0015(9)
O10 0.0302(12) 0.0204(13) 0.0209(13) 0.0011(9) -0.0092(9) -0.0031(9)
O11 0.0248(12) 0.0471(17) 0.0269(14) 0.0029(12) 0.0062(10) 0.0046(11)
O12 0.0374(14) 0.0232(13) 0.0175(12) 0.0081(10) 0.0015(10) -0.0004(10)
O13 0.0430(16) 0.0305(15) 0.0364(16) -0.0031(12) 0.0043(12) 0.0140(12)
O14 0.0305(14) 0.0283(15) 0.0520(19) -0.0083(12) 0.0135(12) 0.0063(11)
O15 0.0431(16) 0.0264(15) 0.0461(18) -0.0004(12) 0.0103(13) 0.0126(12)
O16 0.0275(13) 0.0270(14) 0.0420(17) -0.0074(12) 0.0043(11) 0.0057(10)
C1 0.0205(14) 0.0190(16) 0.0128(15) 0.0009(11) -0.0019(11) 0.0014(11)
C2 0.0284(16) 0.0186(17) 0.0217(17) 0.0060(13) -0.0007(12) -0.0023(12)
C3 0.0287(16) 0.0170(16) 0.0226(17) -0.0022(13) -0.0020(12) -0.0014(12)
C4 0.0294(16) 0.0190(16) 0.0149(16) -0.0030(12) -0.0031(12) -0.0001(12)
C5 0.0197(13) 0.0183(16) 0.0108(15) 0.0002(11) -0.0029(10) 0.0017(11)
C6 0.0208(14) 0.0196(17) 0.0148(15) 0.0020(12) -0.0028(11) 0.0010(11)
C7 0.0295(16) 0.0176(16) 0.0224(17) 0.0059(13) -0.0013(12) -0.0011(12)
C8 0.0314(17) 0.0154(16) 0.0233(18) -0.0013(13) -0.0042(13) -0.0011(12)
C9 0.0298(16) 0.0195(17) 0.0145(15) -0.0013(12) -0.0036(12) -0.0006(12)
C10 0.0191(13) 0.0176(16) 0.0134(15) -0.0001(11) -0.0024(10) 0.0011(11)
C11 0.0230(14) 0.0215(17) 0.0145(15) 0.0020(12) -0.0022(11) 0.0019(12)
C12 0.0369(18) 0.0209(18) 0.0221(18) 0.0045(13) -0.0018(14) 0.0084(14)
C13 0.040(2) 0.0212(18) 0.0244(19) -0.0020(14) -0.0003(14) 0.0097(14)
C14 0.0238(15) 0.0182(16) 0.0158(16) 0.0022(12) -0.0015(11) 0.0016(12)
C15 0.0354(18) 0.0246(18) 0.0193(17) 0.0041(13) 0.0001(13) 0.0093(14)
C16 0.040(2) 0.0228(18) 0.0270(19) 0.0009(14) 0.0014(14) 0.0119(14)
C17 0.0332(17) 0.0229(17) 0.0143(16) -0.0007(12) 0.0007(12) 0.0061(13)
C18 0.0197(14) 0.0204(17) 0.0164(16) 0.0018(12) -0.0019(11) 0.0008(11)
C19 0.0208(14) 0.0183(16) 0.0151(16) -0.0009(12) -0.0024(11) 0.0000(11)
C20 0.0333(17) 0.0215(17) 0.0172(17) -0.0013(13) -0.0010(13) 0.0056(13)

loop_
_atom_type_symbol
_atom_type_description
_atom_type_scat_dispersion_real
_atom_type_scat_dispersion_imag
_atom_type_scat_source
C C 0.0033 0.0016 'International Tables Vol C Tables 4.2.6.8 and 6.1.1.4'
H H 0.0000 0.0000 'International Tables Vol C Tables 4.2.6.8 and 6.1.1.4'
O O 0.0106 0.0060 'International Tables Vol C Tables 4.2.6.8 and 6.1.1.4'
S S 0.1246 0.1234 'International Tables Vol C Tables 4.2.6.8 and 6.1.1.4'
Cd Cd -0.8075 1.2024 'International Tables Vol C Tables 4.2.6.8 and 6.1.1.4'

loop_
_geom_angle_atom_site_label_1
_geom_angle_atom_site_label_2
_geom_angle_atom_site_label_3
_geom_angle
_geom_angle_site_symmetry_1
_geom_angle_site_symmetry_3
_geom_angle_publ_flag
O14 Cd1 O13 176.37(10) . . ?
O14 Cd1 O2 95.75(11) . . ?
O13 Cd1 O2 85.96(11) . . ?
O14 Cd1 O1 86.23(11) . 2_665 ?
O13 Cd1 O1 96.99(11) . 2_665 ?
O2 Cd1 O1 90.00(9) . 2_665 ?
O14 Cd1 O12 95.11(10) . 2 ?
O13 Cd1 O12 81.72(10) . 2 ?
O2 Cd1 O12 88.28(9) . 2 ?
O1 Cd1 O12 177.91(8) 2_665 2 ?
O14 Cd1 O10 90.77(10) . . ?
O13 Cd1 O10 87.83(10) . . ?
O2 Cd1 O10 171.55(9) . . ?
O1 Cd1 O10 85.05(9) 2_665 . ?
O12 Cd1 O10 96.52(9) 2 . ?
O15 Cd2 O15 180.00(14) . 2_766 ?
O15 Cd2 O5 87.64(11) . . ?
O15 Cd2 O5 92.36(11) 2_766 . ?
O15 Cd2 O5 92.36(11) . 2_766 ?
O15 Cd2 O5 87.64(11) 2_766 2_766 ?
O5 Cd2 O5 180.000(1) . 2_766 ?
O15 Cd2 O7 98.08(10) . 1_656 ?
O15 Cd2 O7 81.92(10) 2_766 1_656 ?
O5 Cd2 O7 92.26(9) . 1_656 ?
O5 Cd2 O7 87.74(9) 2_766 1_656 ?
O15 Cd2 O7 81.92(10) . 2_665 ?
O15 Cd2 O7 98.08(10) 2_766 2_665 ?
O5 Cd2 O7 87.74(9) . 2_665 ?
O5 Cd2 O7 92.26(9) 2_766 2_665 ?
O7 Cd2 O7 180.000(1) 1_656 2_665 ?
O16 Cd3 O16 180.00(12) . 2_656 ?
O16 Cd3 O6 93.79(11) . 2_656 ?
O16 Cd3 O6 86.21(11) 2_656 2_656 ?
O16 Cd3 O6 86.21(11) . . ?
O16 Cd3 O6 93.79(11) 2_656 . ?
O6 Cd3 O6 180.0 2_656 . ?
O16 Cd3 O9 90.96(9) . 1_656 ?
O16 Cd3 O9 89.04(9) 2_656 1_656 ?
O6 Cd3 O9 85.19(9) 2_656 1_656 ?
O6 Cd3 O9 94.81(9) . 1_656 ?
O16 Cd3 O9 89.04(9) . 2 ?
O16 Cd3 O9 90.96(9) 2_656 2 ?
O6 Cd3 O9 94.81(9) 2_656 2 ?
O6 Cd3 O9 85.19(9) . 2 ?
O9 Cd3 O9 180.000(1) 1_656 2 ?
O1 S1 O2 112.56(16) . . ?
O1 S1 O3 113.47(18) . . ?
O2 S1 O3 111.36(17) . . ?
O1 S1 C1 106.05(16) . . ?
O2 S1 C1 106.20(15) . . ?
O3 S1 C1 106.59(16) . . ?
O6 S2 O4 113.36(18) . . ?
O6 S2 O5 112.16(16) . . ?
O4 S2 O5 111.62(17) . . ?
O6 S2 C6 105.91(16) . . ?
O4 S2 C6 106.78(16) . . ?
O5 S2 C6 106.43(15) . . ?
O8 S3 O7 113.72(16) . . ?
O8 S3 O9 111.35(16) . . ?
O7 S3 O9 110.98(14) . . ?
O8 S3 C11 107.30(15) . . ?
O7 S3 C11 106.09(16) . . ?
O9 S3 C11 106.96(15) . . ?
O11 S4 O12 114.45(16) . . ?
O11 S4 O10 111.91(16) . . ?
O12 S4 O10 110.31(14) . . ?
O11 S4 C14 106.92(15) . . ?
O12 S4 C14 105.80(15) . . ?
O10 S4 C14 106.92(15) . . ?
S1 O1 Cd1 153.5(2) . 2_665 ?
S1 O2 Cd1 138.88(15) . . ?
S2 O5 Cd2 132.63(15) . . ?
S2 O6 Cd3 154.8(2) . . ?
S3 O7 Cd2 133.72(16) . 1_454 ?
S3 O9 Cd3 128.62(14) . 1_454 ?
S4 O10 Cd1 126.49(14) . . ?
S4 O12 Cd1 135.14(16) . 2 ?
C2 C1 C10 121.3(3) . . ?
C2 C1 S1 117.8(2) . . ?
C10 C1 S1 120.8(2) . . ?
C1 C2 C3 119.9(3) . . ?
C4 C3 C2 120.8(3) . . ?
C3 C4 C5 121.1(3) . . ?
C4 C5 C6 123.4(3) . . ?
C4 C5 C10 118.9(3) . . ?
C6 C5 C10 117.7(3) . . ?
C7 C6 C5 121.7(3) . . ?
C7 C6 S2 117.4(3) . . ?
C5 C6 S2 120.9(2) . . ?
C6 C7 C8 119.6(3) . . ?
C9 C8 C7 121.0(3) . . ?
C8 C9 C10 121.3(3) . . ?
C9 C10 C1 123.3(3) . . ?
C9 C10 C5 118.7(3) . . ?
C1 C10 C5 118.0(3) . . ?
C12 C11 C18 121.0(3) . . ?
C12 C11 S3 117.5(3) . . ?
C18 C11 S3 121.5(3) . . ?
C11 C12 C13 120.0(3) . . ?
C20 C13 C12 121.0(3) . . ?
C15 C14 C19 121.6(3) . . ?
C15 C14 S4 117.1(3) . . ?
C19 C14 S4 121.2(3) . . ?
C14 C15 C16 119.9(3) . . ?
C17 C16 C15 120.6(3) . . ?
C16 C17 C18 121.0(3) . . ?
C17 C18 C11 122.9(3) . . ?
C17 C18 C19 119.1(3) . . ?
C11 C18 C19 118.0(3) . . ?
C20 C19 C14 123.2(3) . . ?
C20 C19 C18 119.0(3) . . ?
C14 C19 C18 117.8(3) . . ?
C13 C20 C19 121.0(3) . . ?

loop_
_geom_bond_atom_site_label_1
_geom_bond_atom_site_label_2
_geom_bond_distance
_geom_bond_site_symmetry_2
_geom_bond_publ_flag
Cd1 O14 2.220(3) . ?
Cd1 O13 2.240(3) . ?
Cd1 O2 2.264(2) . ?
Cd1 O1 2.273(3) 2_665 ?
Cd1 O12 2.279(2) 2 ?
Cd1 O10 2.338(2) . ?
Cd2 O15 2.246(3) . ?
Cd2 O15 2.246(3) 2_766 ?
Cd2 O5 2.277(2) . ?
Cd2 O5 2.277(2) 2_766 ?
Cd2 O7 2.284(2) 1_656 ?
Cd2 O7 2.284(2) 2_665 ?
Cd3 O16 2.224(3) . ?
Cd3 O16 2.224(3) 2_656 ?
Cd3 O6 2.250(3) 2_656 ?
Cd3 O6 2.250(3) . ?
Cd3 O9 2.342(2) 1_656 ?
Cd3 O9 2.342(2) 2 ?
S1 O1 1.445(3) . ?
S1 O2 1.457(2) . ?
S1 O3 1.456(3) . ?
S1 C1 1.766(3) . ?
S2 O6 1.447(3) . ?
S2 O4 1.455(3) . ?
S2 O5 1.459(2) . ?
S2 C6 1.766(3) . ?
S3 O8 1.445(3) . ?
S3 O7 1.453(3) . ?
S3 O9 1.470(2) . ?
S3 C11 1.772(3) . ?
S4 O11 1.442(3) . ?
S4 O12 1.457(3) . ?
S4 O10 1.472(2) . ?
S4 C14 1.778(3) . ?
O1 Cd1 2.273(3) 2_665 ?
O7 Cd2 2.284(2) 1_454 ?
O9 Cd3 2.342(2) 1_454 ?
O12 Cd1 2.279(2) 2 ?
C1 C2 1.378(4) . ?
C1 C10 1.426(4) . ?
C2 C3 1.402(5) . ?
C3 C4 1.366(4) . ?
C4 C5 1.418(4) . ?
C5 C6 1.431(4) . ?
C5 C10 1.433(5) . ?
C6 C7 1.373(5) . ?
C7 C8 1.403(5) . ?
C8 C9 1.359(5) . ?
C9 C10 1.423(4) . ?
C11 C12 1.381(5) . ?
C11 C18 1.430(4) . ?
C12 C13 1.404(5) . ?
C13 C20 1.365(5) . ?
C14 C15 1.371(5) . ?
C14 C19 1.427(4) . ?
C15 C16 1.413(5) . ?
C16 C17 1.367(5) . ?
C17 C18 1.417(5) . ?
C18 C19 1.437(5) . ?
C19 C20 1.417(5) . ?

loop_
_geom_torsion_atom_site_label_1
_geom_torsion_atom_site_label_2
_geom_torsion_atom_site_label_3
_geom_torsion_atom_site_label_4
_geom_torsion
_geom_torsion_site_symmetry_1
_geom_torsion_site_symmetry_2
_geom_torsion_site_symmetry_3
_geom_torsion_site_symmetry_4
_geom_torsion_publ_flag
O2 S1 O1 Cd1 -137.7(4) . . . 2_665 ?
O3 S1 O1 Cd1 -10.1(4) . . . 2_665 ?
C1 S1 O1 Cd1 106.6(4) . . . 2_665 ?
O1 S1 O2 Cd1 36.1(3) . . . . ?
O3 S1 O2 Cd1 -92.6(3) . . . . ?
C1 S1 O2 Cd1 151.8(3) . . . . ?
O14 Cd1 O2 S1 76.4(3) . . . . ?
O13 Cd1 O2 S1 -106.8(3) . . . . ?
O1 Cd1 O2 S1 -9.8(3) 2_665 . . . ?
O12 Cd1 O2 S1 171.4(3) 2 . . . ?
O10 Cd1 O2 S1 -63.9(8) . . . . ?
O6 S2 O5 Cd2 -43.5(3) . . . . ?
O4 S2 O5 Cd2 85.0(3) . . . . ?
C6 S2 O5 Cd2 -158.9(2) . . . . ?
O15 Cd2 O5 S2 110.2(2) . . . . ?
O15 Cd2 O5 S2 -69.8(2) 2_766 . . . ?
O5 Cd2 O5 S2 7(100) 2_766 . . . ?
O7 Cd2 O5 S2 12.2(2) 1_656 . . . ?
O7 Cd2 O5 S2 -167.8(2) 2_665 . . . ?
O4 S2 O6 Cd3 0.4(5) . . . . ?
O5 S2 O6 Cd3 128.0(4) . . . . ?
C6 S2 O6 Cd3 -116.3(4) . . . . ?
O16 Cd3 O6 S2 149.4(4) . . . . ?
O16 Cd3 O6 S2 -30.6(4) 2_656 . . . ?
O6 Cd3 O6 S2 32.5(8) 2_656 . . . ?
O9 Cd3 O6 S2 -120.0(4) 1_656 . . . ?
O9 Cd3 O6 S2 60.0(4) 2 . . . ?
O8 S3 O7 Cd2 -1.0(3) . . . 1_454 ?
O9 S3 O7 Cd2 -127.53(19) . . . 1_454 ?
C11 S3 O7 Cd2 116.6(2) . . . 1_454 ?
O8 S3 O9 Cd3 -131.24(18) . . . 1_454 ?
O7 S3 O9 Cd3 -3.5(2) . . . 1_454 ?
C11 S3 O9 Cd3 111.83(19) . . . 1_454 ?
O11 S4 O10 Cd1 122.73(18) . . . . ?
O12 S4 O10 Cd1 -5.9(2) . . . . ?
C14 S4 O10 Cd1 -120.51(18) . . . . ?
O14 Cd1 O10 S4 62.75(19) . . . . ?
O13 Cd1 O10 S4 -113.89(19) . . . . ?
O2 Cd1 O10 S4 -156.7(5) . . . . ?
O1 Cd1 O10 S4 148.90(19) 2_665 . . . ?
O12 Cd1 O10 S4 -32.48(19) 2 . . . ?
O11 S4 O12 Cd1 -4.3(3) . . . 2 ?
O10 S4 O12 Cd1 123.0(2) . . . 2 ?
C14 S4 O12 Cd1 -121.7(2) . . . 2 ?
O1 S1 C1 C2 -7.3(3) . . . . ?
O2 S1 C1 C2 -127.3(3) . . . . ?
O3 S1 C1 C2 113.9(3) . . . . ?
O1 S1 C1 C10 175.1(3) . . . . ?
O2 S1 C1 C10 55.1(3) . . . . ?
O3 S1 C1 C10 -63.7(3) . . . . ?
C10 C1 C2 C3 0.9(5) . . . . ?
S1 C1 C2 C3 -176.7(3) . . . . ?
C1 C2 C3 C4 -0.2(5) . . . . ?
C2 C3 C4 C5 -0.9(5) . . . . ?
C3 C4 C5 C6 -179.0(3) . . . . ?
C3 C4 C5 C10 1.2(5) . . . . ?
C4 C5 C6 C7 -179.0(3) . . . . ?
C10 C5 C6 C7 0.8(5) . . . . ?
C4 C5 C6 S2 2.5(4) . . . . ?
C10 C5 C6 S2 -177.7(2) . . . . ?
O6 S2 C6 C7 8.0(3) . . . . ?
O4 S2 C6 C7 -113.1(3) . . . . ?
O5 S2 C6 C7 127.5(3) . . . . ?
O6 S2 C6 C5 -173.4(3) . . . . ?
O4 S2 C6 C5 65.5(3) . . . . ?
O5 S2 C6 C5 -53.9(3) . . . . ?
C5 C6 C7 C8 -1.0(5) . . . . ?
S2 C6 C7 C8 177.5(3) . . . . ?
C6 C7 C8 C9 0.4(5) . . . . ?
C7 C8 C9 C10 0.4(5) . . . . ?
C8 C9 C10 C1 179.7(3) . . . . ?
C8 C9 C10 C5 -0.6(5) . . . . ?
C2 C1 C10 C9 179.1(3) . . . . ?
S1 C1 C10 C9 -3.3(4) . . . . ?
C2 C1 C10 C5 -0.6(5) . . . . ?
S1 C1 C10 C5 176.9(2) . . . . ?
C4 C5 C10 C9 179.8(3) . . . . ?
C6 C5 C10 C9 0.0(5) . . . . ?
C4 C5 C10 C1 -0.4(5) . . . . ?
C6 C5 C10 C1 179.8(2) . . . . ?
O8 S3 C11 C12 125.2(3) . . . . ?
O7 S3 C11 C12 3.3(3) . . . . ?
O9 S3 C11 C12 -115.2(3) . . . . ?
O8 S3 C11 C18 -53.2(3) . . . . ?
O7 S3 C11 C18 -175.1(2) . . . . ?
O9 S3 C11 C18 66.4(3) . . . . ?
C18 C11 C12 C13 0.2(5) . . . . ?
S3 C11 C12 C13 -178.2(3) . . . . ?
C11 C12 C13 C20 1.0(5) . . . . ?
O11 S4 C14 C15 -123.3(3) . . . . ?
O12 S4 C14 C15 -0.9(3) . . . . ?
O10 S4 C14 C15 116.7(3) . . . . ?
O11 S4 C14 C19 54.5(3) . . . . ?
O12 S4 C14 C19 176.9(2) . . . . ?
O10 S4 C14 C19 -65.5(3) . . . . ?
C19 C14 C15 C16 -0.4(5) . . . . ?
S4 C14 C15 C16 177.4(3) . . . . ?
C14 C15 C16 C17 -1.0(5) . . . . ?
C15 C16 C17 C18 1.6(5) . . . . ?
C16 C17 C18 C11 178.6(3) . . . . ?
C16 C17 C18 C19 -0.7(5) . . . . ?
C12 C11 C18 C17 179.3(3) . . . . ?
S3 C11 C18 C17 -2.4(4) . . . . ?
C12 C11 C18 C19 -1.4(5) . . . . ?
S3 C11 C18 C19 177.0(2) . . . . ?
C15 C14 C19 C20 179.8(3) . . . . ?
S4 C14 C19 C20 2.1(4) . . . . ?
C15 C14 C19 C18 1.2(5) . . . . ?
S4 C14 C19 C18 -176.5(2) . . . . ?
C17 C18 C19 C20 -179.3(3) . . . . ?
C11 C18 C19 C20 1.3(5) . . . . ?
C17 C18 C19 C14 -0.6(5) . . . . ?
C11 C18 C19 C14 -180.0(2) . . . . ?
C12 C13 C20 C19 -1.0(5) . . . . ?
C14 C19 C20 C13 -178.8(3) . . . . ?
C18 C19 C20 C13 -0.2(5) . . . . ?
